data_7106739
loop_
_publ_author_name
'Jian-Bin Lin'
'Rui-Biao Lin'
'Xiao-Ning Cheng'
'Jie-Peng Zhang'
'Xiao-Ming Chen'

_publ_section_title
;
 Solvent/Additive-Free Synthesis of Porous/Zeolitic Metal Azolate
 Frameworks from Metal Oxide/Hydroxide
;
_journal_name_full Chem.Commun.
_journal_page_first 9185
_journal_paper_doi 10.1039/c1cc12763b
_journal_volume 47
_journal_year 2011
_chemical_formula_sum 'C26 H20 N10 Zn'
_chemical_formula_weight 537.89
_chemical_name_systematic
;
?
;
_space_group_IT_number 148
_symmetry_cell_setting hexagonal
_symmetry_space_group_name_Hall '-R 3'
_symmetry_space_group_name_H-M 'R -3 :H'
_atom_sites_solution_hydrogens geom
_atom_sites_solution_primary direct
_atom_sites_solution_secondary difmap
_audit_creation_method SHELXL-97
_cell_angle_alpha 90.00
_cell_angle_beta 90.00
_cell_angle_gamma 120.00
_cell_formula_units_Z 9
_cell_length_a 27.214(9)
_cell_length_b 27.214(9)
_cell_length_c 10.206(6)
_cell_measurement_reflns_used 525
_cell_measurement_temperature 293(2)
_cell_measurement_theta_max 17.3985
_cell_measurement_theta_min 2.5925
_cell_volume 6546(5)
_computing_cell_refinement 'SAINT+ Ver. 6.22, Bruker AXS Inc., 2001.'
_computing_data_collection 'SMART Bruker AXS Inc., 1998.'
_computing_data_reduction 'SAINT+ Ver. 6.22, Bruker AXS Inc., 2001.'
_computing_molecular_graphics 'SHELXTL Ver. 6.12, (Sheldrick, 2000)'
_computing_publication_material 'SHELXTL Ver. 6.12, (Sheldrick, 2000)'
_computing_structure_refinement 'SHELXTL Ver. 6.12, (Sheldrick, 2000)'
_computing_structure_solution 'SHELXTL Ver. 6.12, (Sheldrick, 2000)'
_diffrn_ambient_temperature 293(2)
_diffrn_measured_fraction_theta_full 0.981
_diffrn_measured_fraction_theta_max 0.981
_diffrn_measurement_device_type 'Bruker Apex CCd'
_diffrn_measurement_method '\w scan'
_diffrn_radiation_monochromator graphite
_diffrn_radiation_source 'fine-focus sealed tube'
_diffrn_radiation_type MoK\a
_diffrn_radiation_wavelength 0.71073
_diffrn_reflns_av_R_equivalents 0.0656
_diffrn_reflns_av_sigmaI/netI 0.1239
_diffrn_reflns_limit_h_max 32
_diffrn_reflns_limit_h_min -14
_diffrn_reflns_limit_k_max 30
_diffrn_reflns_limit_k_min -31
_diffrn_reflns_limit_l_max 11
_diffrn_reflns_limit_l_min -11
_diffrn_reflns_number 5258
_diffrn_reflns_theta_full 25.00
_diffrn_reflns_theta_max 25.00
_diffrn_reflns_theta_min 1.50
_exptl_absorpt_coefficient_mu 0.875
_exptl_absorpt_correction_T_max 0.9658
_exptl_absorpt_correction_T_min 0.7264
_exptl_absorpt_correction_type multi-scan
_exptl_absorpt_process_details SADABS
_exptl_crystal_colour colorless
_exptl_crystal_density_diffrn 1.228
_exptl_crystal_density_method 'not measured'
_exptl_crystal_description needle
_exptl_crystal_F_000 2484
_exptl_crystal_size_max 0.39
_exptl_crystal_size_mid 0.04
_exptl_crystal_size_min 0.04
_refine_diff_density_max 0.836
_refine_diff_density_min -0.578
_refine_diff_density_rms 0.080
_refine_ls_extinction_method none
_refine_ls_goodness_of_fit_ref 1.008
_refine_ls_hydrogen_treatment constr
_refine_ls_matrix_type full
_refine_ls_number_parameters 169
_refine_ls_number_reflns 2521
_refine_ls_number_restraints 0
_refine_ls_restrained_S_all 1.008
_refine_ls_R_factor_all 0.1204
_refine_ls_R_factor_gt 0.0680
_refine_ls_shift/su_max 0.000
_refine_ls_shift/su_mean 0.000
_refine_ls_structure_factor_coef Fsqd
_refine_ls_weighting_details 'calc w=1/[\s^2^(Fo^2^)+(0.0350P)^2^+0.0000P] where P=(Fo^2^+2Fc^2^)/3'
_refine_ls_weighting_scheme calc
_refine_ls_wR_factor_gt 0.1181
_refine_ls_wR_factor_ref 0.1300
_reflns_number_gt 1435
_reflns_number_total 2521
_reflns_threshold_expression >2sigma(I)
_cod_data_source_file c1cc12763b.txt
_cod_data_source_block compound_MAF-28
_cod_original_sg_symbol_H-M R-3
_cod_database_code 7106739

loop_
_symmetry_equiv_pos_as_xyz
'x, y, z'
'-y, x-y, z'
'-x+y, -x, z'
'x+2/3, y+1/3, z+1/3'
'-y+2/3, x-y+1/3, z+1/3'
'-x+y+2/3, -x+1/3, z+1/3'
'x+1/3, y+2/3, z+2/3'
'-y+1/3, x-y+2/3, z+2/3'
'-x+y+1/3, -x+2/3, z+2/3'
'-x, -y, -z'
'y, -x+y, -z'
'x-y, x, -z'
'-x+2/3, -y+1/3, -z+1/3'
'y+2/3, -x+y+1/3, -z+1/3'
'x-y+2/3, x+1/3, -z+1/3'
'-x+1/3, -y+2/3, -z+2/3'
'y+1/3, -x+y+2/3, -z+2/3'
'x-y+1/3, x+2/3, -z+2/3'

loop_
_atom_site_label
_atom_site_type_symbol
_atom_site_fract_x
_atom_site_fract_y
_atom_site_fract_z
_atom_site_U_iso_or_equiv
_atom_site_adp_type
_atom_site_occupancy
_atom_site_symmetry_multiplicity
_atom_site_calc_flag
_atom_site_refinement_flags
_atom_site_disorder_assembly
_atom_site_disorder_group
Zn1 Zn 0.5000 0.0000 0.5000 0.0409(3) Uani 1 2 d S . .
N1 N 0.55916(16) 0.07196(17) 0.3798(4) 0.0401(11) Uani 1 1 d . . .
N2 N 0.45585(16) -0.01144(17) 0.3326(4) 0.0354(10) Uani 1 1 d . . .
N3 N 0.40402(16) -0.05076(17) 0.2849(4) 0.0386(11) Uani 1 1 d . . .
N4 N 0.44913(17) 0.01639(17) 0.1292(4) 0.0386(11) Uani 1 1 d . . .
N5 N 0.25586(17) -0.12472(18) -0.0763(4) 0.0450(11) Uani 1 1 d . . .
C1 C 0.6128(2) 0.1103(3) 0.4120(6) 0.0614(17) Uani 1 1 d . . .
H1A H 0.6261 0.1095 0.4954 0.074 Uiso 1 1 calc R . .
C2 C 0.6481(2) 0.1505(3) 0.3246(6) 0.074(2) Uani 1 1 d . . .
H2A H 0.6852 0.1766 0.3480 0.089 Uiso 1 1 calc R . .
C3 C 0.6286(2) 0.1522(3) 0.2037(6) 0.0653(18) Uani 1 1 d . . .
H3A H 0.6527 0.1797 0.1445 0.078 Uiso 1 1 calc R . .
C4 C 0.5739(2) 0.1143(2) 0.1661(5) 0.0430(14) Uani 1 1 d . . .
C5 C 0.5402(2) 0.0731(2) 0.2591(5) 0.0336(12) Uani 1 1 d . . .
C6 C 0.48093(19) 0.0268(2) 0.2364(5) 0.0337(12) Uani 1 1 d . . .
C7 C 0.4021(2) -0.0329(2) 0.1642(5) 0.0360(13) Uani 1 1 d . . .
C8 C 0.3532(2) -0.0634(2) 0.0779(5) 0.0349(12) Uani 1 1 d . . .
C9 C 0.3120(2) -0.1186(2) 0.1084(5) 0.0462(15) Uani 1 1 d . . .
H9A H 0.3162 -0.1365 0.1817 0.055 Uiso 1 1 calc R . .
C10 C 0.2654(2) -0.1464(2) 0.0302(5) 0.0483(15) Uani 1 1 d . . .
H10A H 0.2384 -0.1833 0.0534 0.058 Uiso 1 1 calc R . .
C11 C 0.2967(2) -0.0720(2) -0.1075(5) 0.0548(17) Uani 1 1 d . . .
H11A H 0.2922 -0.0556 -0.1831 0.066 Uiso 1 1 calc R . .
C12 C 0.3446(2) -0.0411(2) -0.0345(5) 0.0525(16) Uani 1 1 d . . .
H12A H 0.3715 -0.0047 -0.0610 0.063 Uiso 1 1 calc R . .
C13 C 0.5522(2) 0.1160(2) 0.0323(5) 0.0681(18) Uani 1 1 d . . .
H13A H 0.5815 0.1469 -0.0164 0.102 Uiso 1 1 calc R . .
H13B H 0.5199 0.1211 0.0400 0.102 Uiso 1 1 calc R . .
H13C H 0.5414 0.0809 -0.0124 0.102 Uiso 1 1 calc R . .

loop_
_atom_site_aniso_label
_atom_site_aniso_U_11
_atom_site_aniso_U_22
_atom_site_aniso_U_33
_atom_site_aniso_U_23
_atom_site_aniso_U_13
_atom_site_aniso_U_12
Zn1 0.0339(5) 0.0591(6) 0.0325(5) -0.0105(5) -0.0106(4) 0.0255(5)
N1 0.036(3) 0.055(3) 0.032(3) -0.014(2) -0.013(2) 0.024(2)
N2 0.024(2) 0.049(3) 0.037(3) -0.011(2) -0.010(2) 0.021(2)
N3 0.034(3) 0.060(3) 0.027(3) -0.011(2) -0.012(2) 0.028(2)
N4 0.036(3) 0.046(3) 0.035(3) -0.006(2) -0.015(2) 0.021(2)
N5 0.038(3) 0.047(3) 0.035(3) 0.006(2) -0.010(2) 0.010(2)
C1 0.039(4) 0.075(5) 0.060(4) -0.016(4) -0.021(3) 0.021(3)
C2 0.035(4) 0.091(5) 0.067(5) -0.003(4) -0.018(4) 0.009(4)
C3 0.042(4) 0.078(5) 0.059(4) 0.005(4) -0.006(3) 0.017(4)
C4 0.036(3) 0.051(4) 0.044(4) -0.008(3) -0.004(3) 0.024(3)
C5 0.029(3) 0.048(3) 0.035(3) -0.012(3) -0.006(2) 0.027(3)
C6 0.029(3) 0.046(3) 0.034(3) -0.006(3) -0.003(3) 0.025(3)
C7 0.029(3) 0.045(3) 0.037(3) -0.014(3) -0.011(3) 0.020(3)
C8 0.030(3) 0.046(3) 0.028(3) -0.002(3) -0.005(2) 0.019(3)
C9 0.038(3) 0.058(4) 0.036(3) 0.020(3) -0.009(3) 0.020(3)
C10 0.034(3) 0.055(4) 0.047(4) 0.018(3) -0.004(3) 0.016(3)
C11 0.043(3) 0.052(4) 0.040(4) 0.018(3) -0.019(3) 0.002(3)
C12 0.039(3) 0.046(4) 0.047(4) 0.010(3) -0.019(3) 0.003(3)
C13 0.053(4) 0.077(5) 0.059(4) 0.009(4) -0.009(3) 0.021(4)

loop_
_atom_type_symbol
_atom_type_description
_atom_type_scat_dispersion_real
_atom_type_scat_dispersion_imag
_atom_type_scat_source
C C 0.0033 0.0016 'International Tables Vol C Tables 4.2.6.8 and 6.1.1.4'
H H 0.0000 0.0000 'International Tables Vol C Tables 4.2.6.8 and 6.1.1.4'
N N 0.0061 0.0033 'International Tables Vol C Tables 4.2.6.8 and 6.1.1.4'
Zn Zn 0.2839 1.4301 'International Tables Vol C Tables 4.2.6.8 and 6.1.1.4'

loop_
_geom_angle_atom_site_label_1
_geom_angle_atom_site_label_2
_geom_angle_atom_site_label_3
_geom_angle
_geom_angle_site_symmetry_1
_geom_angle_site_symmetry_3
_geom_angle_publ_flag
N2 Zn1 N2 180.0(2) 10_656 . ?
N2 Zn1 N1 102.80(16) 10_656 . ?
N2 Zn1 N1 77.20(16) . . ?
N2 Zn1 N1 77.20(16) 10_656 10_656 ?
N2 Zn1 N1 102.80(16) . 10_656 ?
N1 Zn1 N1 180.0(4) . 10_656 ?
N2 Zn1 N5 90.12(15) 10_656 14 ?
N2 Zn1 N5 89.88(15) . 14 ?
N1 Zn1 N5 85.79(14) . 14 ?
N1 Zn1 N5 94.21(14) 10_656 14 ?
N2 Zn1 N5 89.88(15) 10_656 8_545 ?
N2 Zn1 N5 90.12(15) . 8_545 ?
N1 Zn1 N5 94.21(14) . 8_545 ?
N1 Zn1 N5 85.79(14) 10_656 8_545 ?
N5 Zn1 N5 180.00(15) 14 8_545 ?
C1 N1 C5 119.2(5) . . ?
C1 N1 Zn1 125.9(4) . . ?
C5 N1 Zn1 114.6(3) . . ?
C6 N2 N3 105.8(4) . . ?
C6 N2 Zn1 117.8(3) . . ?
N3 N2 Zn1 136.4(3) . . ?
C7 N3 N2 104.9(4) . . ?
C6 N4 C7 100.6(4) . . ?
C10 N5 C11 115.5(4) . . ?
C10 N5 Zn1 120.1(3) . 6_554 ?
C11 N5 Zn1 122.7(3) . 6_554 ?
N1 C1 C2 121.3(5) . . ?
N1 C1 H1A 119.4 . . ?
C2 C1 H1A 119.4 . . ?
C3 C2 C1 119.5(6) . . ?
C3 C2 H2A 120.3 . . ?
C1 C2 H2A 120.3 . . ?
C2 C3 C4 121.6(6) . . ?
C2 C3 H3A 119.2 . . ?
C4 C3 H3A 119.2 . . ?
C3 C4 C5 116.1(5) . . ?
C3 C4 C13 121.7(5) . . ?
C5 C4 C13 122.1(5) . . ?
N1 C5 C4 122.3(5) . . ?
N1 C5 C6 113.0(5) . . ?
C4 C5 C6 124.8(4) . . ?
N4 C6 N2 114.2(4) . . ?
N4 C6 C5 128.4(5) . . ?
N2 C6 C5 117.3(4) . . ?
N3 C7 N4 114.4(4) . . ?
N3 C7 C8 122.7(5) . . ?
N4 C7 C8 122.9(5) . . ?
C12 C8 C9 116.3(5) . . ?
C12 C8 C7 124.1(5) . . ?
C9 C8 C7 119.6(5) . . ?
C10 C9 C8 119.6(5) . . ?
C10 C9 H9A 120.2 . . ?
C8 C9 H9A 120.2 . . ?
N5 C10 C9 124.6(5) . . ?
N5 C10 H10A 117.7 . . ?
C9 C10 H10A 117.7 . . ?
N5 C11 C12 123.7(5) . . ?
N5 C11 H11A 118.2 . . ?
C12 C11 H11A 118.2 . . ?
C11 C12 C8 120.3(5) . . ?
C11 C12 H12A 119.8 . . ?
C8 C12 H12A 119.8 . . ?
C4 C13 H13A 109.5 . . ?
C4 C13 H13B 109.5 . . ?
H13A C13 H13B 109.5 . . ?
C4 C13 H13C 109.5 . . ?
H13A C13 H13C 109.5 . . ?
H13B C13 H13C 109.5 . . ?

loop_
_geom_bond_atom_site_label_1
_geom_bond_atom_site_label_2
_geom_bond_distance
_geom_bond_site_symmetry_2
_geom_bond_publ_flag
Zn1 N2 2.021(4) 10_656 ?
Zn1 N2 2.021(4) . ?
Zn1 N1 2.186(4) . ?
Zn1 N1 2.186(4) 10_656 ?
Zn1 N5 2.297(4) 14 ?
Zn1 N5 2.297(4) 8_545 ?
N1 C1 1.343(6) . ?
N1 C5 1.343(5) . ?
N2 C6 1.343(5) . ?
N2 N3 1.365(5) . ?
N3 C7 1.334(5) . ?
N4 C6 1.334(5) . ?
N4 C7 1.359(6) . ?
N5 C10 1.324(5) . ?
N5 C11 1.343(6) . ?
N5 Zn1 2.297(4) 6_554 ?
C1 C2 1.366(7) . ?
C1 H1A 0.9300 . ?
C2 C3 1.353(7) . ?
C2 H2A 0.9300 . ?
C3 C4 1.376(7) . ?
C3 H3A 0.9300 . ?
C4 C5 1.403(6) . ?
C4 C13 1.497(6) . ?
C5 C6 1.486(6) . ?
C7 C8 1.461(6) . ?
C8 C12 1.372(6) . ?
C8 C9 1.387(6) . ?
C9 C10 1.363(6) . ?
C9 H9A 0.9300 . ?
C10 H10A 0.9300 . ?
C11 C12 1.365(6) . ?
C11 H11A 0.9300 . ?
C12 H12A 0.9300 . ?
C13 H13A 0.9600 . ?
C13 H13B 0.9600 . ?
C13 H13C 0.9600 . ?
